data_4024029
loop_
_publ_author_name
'Ahmad Basheer'
'Hiroshi Yamataka'
'Salai Cheettu Ammal'
'Zvi Rappoport'

_publ_section_title
;
 Enols of Substituted Cyanomalonamides
;
_journal_name_full 'Journal of Organic Chemistry'
_journal_page_first 5297
_journal_page_last 5312
_journal_paper_doi 10.1021/jo070877h
_journal_volume 72
_journal_year 2007
_chemical_formula_moiety 'C9 H15 N3 O2'
_chemical_formula_sum 'C9 H15 N3 O2'
_chemical_formula_weight 197.24
_chemical_name_systematic
; 
 ? 
;
_space_group_IT_number 14
_symmetry_cell_setting monoclinic
_symmetry_space_group_name_Hall '-P 2yn'
_symmetry_space_group_name_H-M 'P 1 21/n 1'
_atom_sites_solution_hydrogens geom
_atom_sites_solution_primary direct
_atom_sites_solution_secondary difmap
_audit_creation_method SHELXL-97
_cell_angle_alpha 90.00
_cell_angle_beta 103.651(3)
_cell_angle_gamma 90.00
_cell_formula_units_Z 8
_cell_length_a 9.8932(17)
_cell_length_b 18.614(3)
_cell_length_c 12.621(2)
_cell_measurement_temperature 295(2)
_cell_volume 2258.5(7)
_computing_structure_refinement 'SHELXL-97 (Sheldrick, 1997)'
_computing_structure_solution 'SHELXS-97 (Sheldrick, 1990)'
_diffrn_ambient_temperature 295(2)
_diffrn_measured_fraction_theta_full 0.998
_diffrn_measured_fraction_theta_max 0.998
_diffrn_radiation_monochromator graphite
_diffrn_radiation_source 'fine-focus sealed tube'
_diffrn_radiation_type MoK\a
_diffrn_radiation_wavelength 0.71073
_diffrn_reflns_av_R_equivalents 0.0237
_diffrn_reflns_av_sigmaI/netI 0.0186
_diffrn_reflns_limit_h_max 11
_diffrn_reflns_limit_h_min -11
_diffrn_reflns_limit_k_max 22
_diffrn_reflns_limit_k_min -22
_diffrn_reflns_limit_l_max 15
_diffrn_reflns_limit_l_min -15
_diffrn_reflns_number 21071
_diffrn_reflns_theta_full 25.00
_diffrn_reflns_theta_max 25.00
_diffrn_reflns_theta_min 1.99
_exptl_absorpt_coefficient_mu 0.084
_exptl_absorpt_correction_T_max 0.9818
_exptl_absorpt_correction_T_min 0.9656
_exptl_crystal_density_diffrn 1.160
_exptl_crystal_density_method 'not measured'
_exptl_crystal_F_000 848
_exptl_crystal_size_max 0.42
_exptl_crystal_size_mid 0.27
_exptl_crystal_size_min 0.22
_refine_diff_density_max 0.586
_refine_diff_density_min -0.198
_refine_diff_density_rms 0.048
_refine_ls_extinction_method none
_refine_ls_goodness_of_fit_ref 1.223
_refine_ls_hydrogen_treatment mixed
_refine_ls_matrix_type full
_refine_ls_number_parameters 277
_refine_ls_number_reflns 3967
_refine_ls_number_restraints 0
_refine_ls_restrained_S_all 1.223
_refine_ls_R_factor_all 0.0916
_refine_ls_R_factor_gt 0.0878
_refine_ls_shift/su_max 0.000
_refine_ls_shift/su_mean 0.000
_refine_ls_structure_factor_coef Fsqd
_refine_ls_weighting_details 'calc w=1/[\s^2^(Fo^2^)+(0.0659P)^2^+2.0260P] where P=(Fo^2^+2Fc^2^)/3'
_refine_ls_weighting_scheme calc
_refine_ls_wR_factor_gt 0.1953
_refine_ls_wR_factor_ref 0.1975
_reflns_number_gt 3727
_reflns_number_total 3967
_reflns_threshold_expression >2sigma(I)
_cod_data_source_file jo070877hsi20070426_015516.cif
_cod_data_source_block bashir1m
_cod_original_sg_symbol_H-M 'P 21/n'
_cod_database_code 4024029

loop_
_symmetry_equiv_pos_as_xyz
'x, y, z'
'-x+1/2, y+1/2, -z+1/2'
'-x, -y, -z'
'x-1/2, -y-1/2, z-1/2'

loop_
_atom_site_label
_atom_site_type_symbol
_atom_site_fract_x
_atom_site_fract_y
_atom_site_fract_z
_atom_site_U_iso_or_equiv
_atom_site_adp_type
_atom_site_occupancy
_atom_site_symmetry_multiplicity
_atom_site_calc_flag
_atom_site_refinement_flags
_atom_site_disorder_assembly
_atom_site_disorder_group
C1 C 0.7250(3) 0.20558(15) 0.4993(2) 0.0387(6) Uani 1 1 d . . .
C2 C 0.6738(3) 0.28105(15) 0.5237(2) 0.0396(7) Uani 1 1 d . . .
H2 H 0.6003 0.2772 0.5636 0.048 Uiso 1 1 calc R . .
C3 C 0.8009(3) 0.31992(15) 0.5924(2) 0.0391(7) Uani 1 1 d . . .
C4 C 0.6241(3) 0.32012(18) 0.4218(3) 0.0521(8) Uani 1 1 d . . .
C5 C 0.7602(3) 0.08080(16) 0.5735(2) 0.0482(7) Uani 1 1 d . . .
C6 C 0.6828(5) 0.0423(2) 0.4726(3) 0.0793(12) Uani 1 1 d . . .
H6A H 0.5846 0.0455 0.4674 0.119 Uiso 1 1 calc R . .
H6B H 0.7103 -0.0073 0.4766 0.119 Uiso 1 1 calc R . .
H6C H 0.7041 0.0640 0.4096 0.119 Uiso 1 1 calc R . .
C7 C 0.7307(6) 0.0482(2) 0.6751(4) 0.0884(14) Uani 1 1 d . . .
H7A H 0.7779 0.0753 0.7376 0.133 Uiso 1 1 calc R . .
H7B H 0.7631 -0.0006 0.6822 0.133 Uiso 1 1 calc R . .
H7C H 0.6324 0.0491 0.6701 0.133 Uiso 1 1 calc R . .
C8 C 0.9152(4) 0.0793(2) 0.5808(4) 0.0761(11) Uani 1 1 d . . .
H8A H 0.9332 0.0983 0.5147 0.114 Uiso 1 1 calc R . .
H8B H 0.9482 0.0307 0.5907 0.114 Uiso 1 1 calc R . .
H8C H 0.9625 0.1080 0.6415 0.114 Uiso 1 1 calc R . .
C9 C 0.9360(4) 0.3448(3) 0.7743(3) 0.0809(12) Uani 1 1 d . . .
H9A H 1.0181 0.3213 0.7635 0.121 Uiso 1 1 calc R . .
H9B H 0.9268 0.3361 0.8472 0.121 Uiso 1 1 calc R . .
H9C H 0.9434 0.3956 0.7633 0.121 Uiso 1 1 calc R . .
N1 N 0.7105(3) 0.15601(14) 0.5698(2) 0.0471(6) Uani 1 1 d . . .
H1N H 0.676(3) 0.1681(16) 0.618(2) 0.035(8) Uiso 1 1 d . . .
N2 N 0.5890(4) 0.3510(2) 0.3435(3) 0.0850(11) Uani 1 1 d . . .
N3 N 0.8151(3) 0.31705(17) 0.6971(2) 0.0574(8) Uani 1 1 d . . .
H3N H 0.761(3) 0.2979(17) 0.723(3) 0.044(9) Uiso 1 1 d . . .
O1 O 0.7787(2) 0.19774(12) 0.42295(17) 0.0563(6) Uani 1 1 d . . .
O2 O 0.8845(2) 0.34804(12) 0.54722(19) 0.0552(6) Uani 1 1 d . . .
C11 C 0.7192(3) 0.19213(16) 0.9896(2) 0.0431(7) Uani 1 1 d . . .
C12 C 0.5974(3) 0.24102(15) 0.9332(2) 0.0385(6) Uani 1 1 d . . .
H12 H 0.5256 0.2412 0.9751 0.046 Uiso 1 1 calc R . .
C13 C 0.5363(3) 0.21269(15) 0.8180(2) 0.0385(6) Uani 1 1 d . . .
C14 C 0.6476(3) 0.31396(18) 0.9244(2) 0.0491(8) Uani 1 1 d . . .
C15 C 0.7708(3) 0.07707(18) 1.0922(3) 0.0534(8) Uani 1 1 d . . .
C16 C 0.8810(5) 0.1065(3) 1.1865(4) 0.1112(19) Uani 1 1 d . . .
H16A H 0.9362 0.1415 1.1599 0.167 Uiso 1 1 calc R . .
H16B H 0.9396 0.0680 1.2212 0.167 Uiso 1 1 calc R . .
H16C H 0.8370 0.1288 1.2383 0.167 Uiso 1 1 calc R . .
C17 C 0.6804(4) 0.0243(2) 1.1348(4) 0.0786(12) Uani 1 1 d . . .
H17A H 0.6381 0.0479 1.1864 0.118 Uiso 1 1 calc R . .
H17B H 0.7364 -0.0150 1.1697 0.118 Uiso 1 1 calc R . .
H17C H 0.6092 0.0065 1.0752 0.118 Uiso 1 1 calc R . .
C18 C 0.8321(6) 0.0406(3) 1.0081(5) 0.111(2) Uani 1 1 d . . .
H18A H 0.7586 0.0212 0.9516 0.166 Uiso 1 1 calc R . .
H18B H 0.8923 0.0024 1.0419 0.166 Uiso 1 1 calc R . .
H18C H 0.8845 0.0748 0.9772 0.166 Uiso 1 1 calc R . .
C19 C 0.3444(4) 0.1515(3) 0.6984(3) 0.0814(13) Uani 1 1 d . . .
H19A H 0.3576 0.1829 0.6413 0.122 Uiso 1 1 calc R . .
H19B H 0.2470 0.1480 0.6962 0.122 Uiso 1 1 calc R . .
H19C H 0.3803 0.1047 0.6883 0.122 Uiso 1 1 calc R . .
N11 N 0.6805(3) 0.13615(14) 1.0395(2) 0.0442(6) Uani 1 1 d . . .
H11N H 0.598(3) 0.1325(16) 1.039(2) 0.041(8) Uiso 1 1 d . . .
N12 N 0.6861(4) 0.37008(18) 0.9181(3) 0.0775(10) Uani 1 1 d . . .
N13 N 0.4173(3) 0.18000(18) 0.8025(2) 0.0610(8) Uani 1 1 d . . .
H13N H 0.384(4) 0.176(2) 0.853(3) 0.068(12) Uiso 1 1 d . . .
O11 O 0.8362(2) 0.20637(14) 0.9831(2) 0.0718(8) Uani 1 1 d . . .
O12 O 0.5998(2) 0.22080(13) 0.74663(18) 0.0612(7) Uani 1 1 d . . .

loop_
_atom_site_aniso_label
_atom_site_aniso_U_11
_atom_site_aniso_U_22
_atom_site_aniso_U_33
_atom_site_aniso_U_23
_atom_site_aniso_U_13
_atom_site_aniso_U_12
C1 0.0352(14) 0.0437(16) 0.0381(15) 0.0001(12) 0.0106(12) -0.0072(12)
C2 0.0311(14) 0.0457(16) 0.0458(16) 0.0043(13) 0.0164(12) -0.0006(12)
C3 0.0342(14) 0.0344(14) 0.0533(18) 0.0014(12) 0.0195(13) 0.0035(11)
C4 0.0400(16) 0.058(2) 0.060(2) 0.0097(17) 0.0152(15) 0.0031(14)
C5 0.0616(19) 0.0402(16) 0.0426(16) 0.0008(13) 0.0120(14) -0.0009(14)
C6 0.102(3) 0.047(2) 0.076(3) -0.0029(18) -0.006(2) -0.006(2)
C7 0.139(4) 0.057(2) 0.082(3) 0.021(2) 0.054(3) 0.017(2)
C8 0.068(2) 0.071(3) 0.085(3) -0.002(2) 0.008(2) 0.014(2)
C9 0.060(2) 0.109(3) 0.070(3) -0.013(2) 0.0061(19) -0.024(2)
N1 0.0580(16) 0.0440(15) 0.0464(15) -0.0013(12) 0.0266(13) -0.0019(12)
N2 0.075(2) 0.102(3) 0.075(2) 0.038(2) 0.0113(18) 0.016(2)
N3 0.0456(16) 0.075(2) 0.0536(18) -0.0028(14) 0.0165(14) -0.0183(14)
O1 0.0742(15) 0.0545(13) 0.0500(13) -0.0002(10) 0.0345(12) -0.0007(11)
O2 0.0450(12) 0.0582(14) 0.0694(15) -0.0025(11) 0.0271(11) -0.0133(10)
C11 0.0346(15) 0.0495(17) 0.0473(17) -0.0010(13) 0.0136(13) 0.0000(13)
C12 0.0407(15) 0.0413(15) 0.0368(14) 0.0005(12) 0.0159(12) 0.0020(12)
C13 0.0427(15) 0.0391(15) 0.0390(15) 0.0039(12) 0.0205(13) 0.0052(12)
C14 0.0577(19) 0.0471(19) 0.0425(17) -0.0065(14) 0.0117(14) 0.0030(15)
C15 0.0461(17) 0.0545(19) 0.060(2) 0.0119(15) 0.0125(15) 0.0125(14)
C16 0.097(4) 0.102(4) 0.105(4) 0.038(3) -0.033(3) -0.003(3)
C17 0.077(3) 0.066(2) 0.100(3) 0.031(2) 0.034(2) 0.016(2)
C18 0.145(5) 0.084(3) 0.130(4) 0.035(3) 0.087(4) 0.060(3)
C19 0.077(3) 0.118(4) 0.048(2) -0.015(2) 0.0125(19) -0.040(3)
N11 0.0312(13) 0.0510(15) 0.0521(15) 0.0070(12) 0.0133(11) 0.0036(11)
N12 0.105(3) 0.0494(19) 0.079(2) -0.0049(16) 0.0226(19) -0.0134(18)
N13 0.0544(17) 0.093(2) 0.0418(15) -0.0075(15) 0.0232(14) -0.0228(16)
O11 0.0382(13) 0.0795(18) 0.102(2) 0.0274(15) 0.0244(12) 0.0041(11)
O12 0.0635(14) 0.0793(17) 0.0493(13) -0.0131(11) 0.0301(11) -0.0207(12)

loop_
_atom_type_symbol
_atom_type_description
_atom_type_scat_dispersion_real
_atom_type_scat_dispersion_imag
_atom_type_scat_source
C C 0.0033 0.0016 'International Tables Vol C Tables 4.2.6.8 and 6.1.1.4'
H H 0.0000 0.0000 'International Tables Vol C Tables 4.2.6.8 and 6.1.1.4'
N N 0.0061 0.0033 'International Tables Vol C Tables 4.2.6.8 and 6.1.1.4'
O O 0.0106 0.0060 'International Tables Vol C Tables 4.2.6.8 and 6.1.1.4'

loop_
_geom_angle_atom_site_label_1
_geom_angle_atom_site_label_2
_geom_angle_atom_site_label_3
_geom_angle
_geom_angle_site_symmetry_1
_geom_angle_site_symmetry_3
_geom_angle_publ_flag
O1 C1 N1 126.3(3) . . ?
O1 C1 C2 119.4(2) . . ?
N1 C1 C2 114.2(2) . . ?
C4 C2 C3 109.0(2) . . ?
C4 C2 C1 109.6(2) . . ?
C3 C2 C1 106.1(2) . . ?
O2 C3 N3 124.7(3) . . ?
O2 C3 C2 119.5(3) . . ?
N3 C3 C2 115.8(2) . . ?
N2 C4 C2 178.3(4) . . ?
N1 C5 C6 109.0(3) . . ?
N1 C5 C7 106.2(3) . . ?
C6 C5 C7 111.5(3) . . ?
N1 C5 C8 110.1(3) . . ?
C6 C5 C8 110.4(3) . . ?
C7 C5 C8 109.7(3) . . ?
C1 N1 C5 126.7(3) . . ?
C3 N3 C9 123.0(3) . . ?
O11 C11 N11 126.5(3) . . ?
O11 C11 C12 119.7(3) . . ?
N11 C11 C12 113.7(2) . . ?
C14 C12 C13 108.3(2) . . ?
C14 C12 C11 109.9(2) . . ?
C13 C12 C11 109.0(2) . . ?
O12 C13 N13 123.6(3) . . ?
O12 C13 C12 120.1(3) . . ?
N13 C13 C12 116.4(2) . . ?
N12 C14 C12 179.7(4) . . ?
N11 C15 C18 108.8(3) . . ?
N11 C15 C17 107.4(3) . . ?
C18 C15 C17 109.2(4) . . ?
N11 C15 C16 109.4(3) . . ?
C18 C15 C16 112.5(4) . . ?
C17 C15 C16 109.4(4) . . ?
C11 N11 C15 126.3(3) . . ?
C13 N13 C19 123.3(3) . . ?

loop_
_geom_bond_atom_site_label_1
_geom_bond_atom_site_label_2
_geom_bond_distance
_geom_bond_site_symmetry_2
_geom_bond_publ_flag
C1 O1 1.214(3) . ?
C1 N1 1.313(4) . ?
C1 C2 1.548(4) . ?
C2 C4 1.458(4) . ?
C2 C3 1.531(4) . ?
C3 O2 1.227(3) . ?
C3 N3 1.297(4) . ?
C4 N2 1.124(4) . ?
C5 N1 1.481(4) . ?
C5 C6 1.504(5) . ?
C5 C7 1.507(5) . ?
C5 C8 1.515(5) . ?
C9 N3 1.448(5) . ?
C11 O11 1.209(3) . ?
C11 N11 1.320(4) . ?
C11 C12 1.544(4) . ?
C12 C14 1.459(4) . ?
C12 C13 1.531(4) . ?
C13 O12 1.223(3) . ?
C13 N13 1.299(4) . ?
C14 N12 1.121(4) . ?
C15 N11 1.473(4) . ?
C15 C18 1.503(5) . ?
C15 C17 1.510(5) . ?
C15 C16 1.515(6) . ?
C19 N13 1.443(4) . ?
